data_1564387
loop_
_publ_author_name
'Pham, Quoc Hoang'
'Tague, Andrew James'
'Richardson, Christopher'
'Hyland, Christopher James Timothy'
'Pyne, Stephen G.'

_publ_section_title
;
 The Pd-catalysed asymmetric allylic alkylation reactions of sulfamidate
 imines
;
_journal_name_full 'Chemical Science'
_journal_paper_doi 10.1039/D1SC03268B
_journal_year 2021
_chemical_formula_moiety 'C20 H21 N O3 S'
_chemical_formula_sum 'C20 H21 N O3 S'
_chemical_formula_weight 355.44
_chemical_name_common 4aa
_chemical_name_systematic '(E)-3-(hex-2-en-1-yl)-4,5-diphenyl-3H-1,2,3-oxathiazole 2,2-dioxide'
_space_group_crystal_system orthorhombic
_space_group_IT_number 19
_space_group_name_Hall 'P 2ac 2ab'
_space_group_name_H-M_alt 'P 21 21 21'
_atom_sites_solution_hydrogens geom
_atom_sites_solution_primary dual
_audit_creation_date 2021-06-03
_audit_creation_method
;
Olex2 1.2
(compiled 2018.05.29 svn.r3508 for OlexSys, GUI svn.r5506)
;
_audit_update_record
;
2021-06-03 deposited with the CCDC.	2021-08-17 downloaded from the CCDC.
;
_cell_angle_alpha 90
_cell_angle_beta 90
_cell_angle_gamma 90
_cell_formula_units_Z 4
_cell_length_a 8.4602(2)
_cell_length_b 10.8079(3)
_cell_length_c 19.9865(5)
_cell_measurement_reflns_used 9401
_cell_measurement_temperature 149.99(10)
_cell_measurement_theta_max 29.2530
_cell_measurement_theta_min 2.6080
_cell_volume 1827.51(8)
_computing_cell_refinement 'CrysAlisPro 1.171.40.59a (Rigaku OD, 2019)'
_computing_data_collection 'CrysAlisPro 1.171.40.59a (Rigaku OD, 2019)'
_computing_data_reduction 'CrysAlisPro 1.171.40.59a (Rigaku OD, 2019)'
_computing_molecular_graphics 'Olex2 (Dolomanov et al., 2009)'
_computing_publication_material 'Olex2 (Dolomanov et al., 2009)'
_computing_structure_refinement 'ShelXL (Sheldrick, 2015)'
_computing_structure_solution 'ShelXT (Sheldrick, 2015)'
_diffrn_ambient_environment N~2~
_diffrn_ambient_temperature 149.99(10)
_diffrn_detector 'Hybrid Pixel Array Detector HyPix Bantam HPC-3000'
_diffrn_detector_area_resol_mean 10.0000
_diffrn_measured_fraction_theta_full 0.999
_diffrn_measured_fraction_theta_max 1.000
_diffrn_measurement_details
;
List of Runs (angles in degrees, time in seconds):

  # Type    Start    End  Width  t~exp~   \w     \q     \k     \f   Frames
#--------------------------------------------------------------------------
  1  \w    -74.00 110.00   0.50    8.00    --   20.00  54.00-180.00  368
  2  \w    -74.00 110.00   0.50    8.00    --   20.00  54.00 -90.00  368
  3  \w    -74.00 110.00   0.50    8.00    --   20.00  54.00-150.00  368
  4  \w    -74.00 110.00   0.50    8.00    --   20.00  54.00  90.00  368
  5  \w    -74.00 -14.00   0.50    8.00    --   20.00  54.00   0.00  120
;
_diffrn_measurement_device 'two-circle diffractometer'
_diffrn_measurement_device_type 'XtaLAB Mini II'
_diffrn_measurement_method '\w scans'
_diffrn_orient_matrix_type 'CrysAlisPro convention (1999,Acta A55,543-557)'
_diffrn_orient_matrix_UB_11 0.0745310000
_diffrn_orient_matrix_UB_12 -0.0287696000
_diffrn_orient_matrix_UB_13 -0.0045899000
_diffrn_orient_matrix_UB_21 0.0124440000
_diffrn_orient_matrix_UB_22 0.0005320000
_diffrn_orient_matrix_UB_23 0.0350913000
_diffrn_orient_matrix_UB_31 -0.0362969000
_diffrn_orient_matrix_UB_32 -0.0590071000
_diffrn_orient_matrix_UB_33 0.0025531000
_diffrn_radiation_monochromator graphite
_diffrn_radiation_probe x-ray
_diffrn_radiation_type 'Mo K\a'
_diffrn_radiation_wavelength 0.71073
_diffrn_reflns_av_R_equivalents 0.0295
_diffrn_reflns_av_unetI/netI 0.0310
_diffrn_reflns_Laue_measured_fraction_full 0.999
_diffrn_reflns_Laue_measured_fraction_max 1.000
_diffrn_reflns_limit_h_max 11
_diffrn_reflns_limit_h_min -10
_diffrn_reflns_limit_k_max 15
_diffrn_reflns_limit_k_min -14
_diffrn_reflns_limit_l_max 27
_diffrn_reflns_limit_l_min -27
_diffrn_reflns_number 25213
_diffrn_reflns_point_group_measured_fraction_full 1.000
_diffrn_reflns_point_group_measured_fraction_max 1.000
_diffrn_reflns_theta_full 25.242
_diffrn_reflns_theta_max 29.574
_diffrn_reflns_theta_min 2.142
_diffrn_source 'fine-focus sealed X-ray tube'
_diffrn_source_type 'Rigaku (Mo) X-ray Source'
_exptl_absorpt_coefficient_mu 0.195
_exptl_absorpt_correction_T_max 1.00000
_exptl_absorpt_correction_T_min 0.97951
_exptl_absorpt_correction_type multi-scan
_exptl_absorpt_process_details
;
CrysAlisPro 1.171.40.59a (Rigaku Oxford Diffraction, 2019)
Empirical absorption correction using spherical harmonics,
 implemented in SCALE3 ABSPACK scaling algorithm.
;
_exptl_crystal_colour colourless
_exptl_crystal_colour_primary colourless
_exptl_crystal_density_diffrn 1.292
_exptl_crystal_description block
_exptl_crystal_F_000 752
_exptl_crystal_recrystallization_method 'n-hexane / Et2O'
_exptl_crystal_size_max 0.39
_exptl_crystal_size_mid 0.2
_exptl_crystal_size_min 0.18
_refine_diff_density_max 0.190
_refine_diff_density_min -0.283
_refine_diff_density_rms 0.037
_refine_ls_abs_structure_details
;
 Refined as an inversion twin.
;
_refine_ls_abs_structure_Flack 0.20(8)
_refine_ls_extinction_method none
_refine_ls_goodness_of_fit_ref 1.062
_refine_ls_hydrogen_treatment constr
_refine_ls_matrix_type full
_refine_ls_number_parameters 248
_refine_ls_number_reflns 5129
_refine_ls_number_restraints 16
_refine_ls_restrained_S_all 1.067
_refine_ls_R_factor_all 0.0481
_refine_ls_R_factor_gt 0.0365
_refine_ls_shift/su_max 0.000
_refine_ls_shift/su_mean 0.000
_refine_ls_structure_factor_coef Fsqd
_refine_ls_weighting_details 'w=1/[\s^2^(Fo^2^)+(0.0443P)^2^+0.1702P] where P=(Fo^2^+2Fc^2^)/3'
_refine_ls_weighting_scheme calc
_refine_ls_wR_factor_gt 0.0856
_refine_ls_wR_factor_ref 0.0906
_reflns_Friedel_coverage 0.763
_reflns_Friedel_fraction_full 1.000
_reflns_Friedel_fraction_max 1.000
_reflns_number_gt 4349
_reflns_number_total 5129
_reflns_threshold_expression 'I > 2\s(I)'
_cod_data_source_file d1sc03268b2.cif
_cod_data_source_block 4aa_exp_193_hp
_cod_database_code 1564387
_shelx_shelxl_version_number 2017/1
_chemical_oxdiff_formula C20H21N1O3S1
_chemical_oxdiff_usercomment E39_N-allylated
_shelx_space_group_comment
;
The symmetry employed for this shelxl refinement is uniquely defined
by the following loop, which should always be used as a source of
symmetry information in preference to the above space-group names.
They are only intended as comments.
;
_diffrn_oxdiff_digest_frames
;
01a1e9ca629c856e4e0eee49d0f02f582b015924c7d
;
_reflns_odcompleteness_completeness 99.90
_reflns_odcompleteness_iscentric 1
_reflns_odcompleteness_theta 29.51
_olex2_refinement_description
;
1. Twinned data refinement
 Scales: 0.80(8)
 0.20(8)
2. Fixed Uiso
 At 1.2 times of:
  All C(H) groups, All C(H,H) groups, All C(H,H,H,H) groups
 At 1.5 times of:
  All C(H,H,H) groups
3. Restrained distances
 C5-C4 = C5A-C4
 1.5 with sigma of 0.01
 C6-C5 = C6A-C5A
 1.53 with sigma of 0.01
4. Uiso/Uaniso restraints and constraints
C4 \\sim C5 \\sim C6: within 2A with sigma of 0.04 and sigma for terminal atoms
of 0.08
5. Others
 Sof(H4BC)=Sof(H4BD)=Sof(C5A)=Sof(H5AA)=Sof(H5AB)=Sof(C6A)=Sof(H6AA)=Sof(H6AB)=
 Sof(H6AC)=1-FVAR(1)
 Sof(H4AA)=Sof(H4AB)=Sof(C5)=Sof(H5A)=Sof(H5B)=Sof(C6)=Sof(H6A)=Sof(H6B)=
 Sof(H6C)=FVAR(1)
6.a Secondary CH2 refined with riding coordinates:
 C1(H1A,H1B), C4(H4AA,H4AB), C4(H4BC,H4BD), C5(H5A,H5B), C5A(H5AA,H5AB)
6.b Aromatic/amide H refined with riding coordinates:
 C2(H2), C3(H3), C42(H42), C43(H43), C44(H44), C45(H45), C46(H46), C52(H52),
 C53(H53), C54(H54), C55(H55), C56(H56)
6.c Idealised Me refined as rotating group:
 C6(H6A,H6B,H6C), C6A(H6AA,H6AB,H6AC)
;
_olex2_exptl_crystal_mounting_method 'MiTeGen mount + N-Paratone'
_olex2_submission_special_instructions 'No special instructions were received'
_oxdiff_exptl_absorpt_empirical_details
;
Empirical correction (ABSPACK) includes:
- Absorption correction using spherical harmonics
- Frame scaling
;
_oxdiff_exptl_absorpt_empirical_full_max 1.052
_oxdiff_exptl_absorpt_empirical_full_min 0.965

loop_
_space_group_symop_operation_xyz
'x, y, z'
'-x+1/2, -y, z+1/2'
'-x, y+1/2, -z+1/2'
'x+1/2, -y+1/2, -z'

loop_
_atom_site_label
_atom_site_type_symbol
_atom_site_fract_x
_atom_site_fract_y
_atom_site_fract_z
_atom_site_U_iso_or_equiv
_atom_site_adp_type
_atom_site_occupancy
_atom_site_site_symmetry_order
_atom_site_calc_flag
_atom_site_refinement_flags_posn
_atom_site_refinement_flags_adp
_atom_site_refinement_flags_occupancy
_atom_site_disorder_assembly
_atom_site_disorder_group
S2 S 0.24326(7) 0.52779(5) 0.85034(3) 0.03396(14) Uani 1 1 d . . . . .
O1 O 0.32887(17) 0.65032(13) 0.87631(7) 0.0300(3) Uani 1 1 d . . . . .
O2 O 0.2780(2) 0.43161(14) 0.89633(8) 0.0501(5) Uani 1 1 d . . . . .
O3 O 0.08326(19) 0.55569(19) 0.83568(9) 0.0560(5) Uani 1 1 d . . . . .
N3 N 0.3496(2) 0.51148(16) 0.78165(9) 0.0290(4) Uani 1 1 d . . . . .
C1 C 0.2682(3) 0.5173(2) 0.71556(10) 0.0355(5) Uani 1 1 d . . . . .
H1A H 0.332267 0.474510 0.682632 0.043 Uiso 1 1 calc R . . . .
H1B H 0.168086 0.473873 0.718861 0.043 Uiso 1 1 calc R . . . .
C2 C 0.2380(3) 0.6457(2) 0.69174(11) 0.0377(5) Uani 1 1 d . . . . .
H2 H 0.165771 0.694042 0.715130 0.045 Uiso 1 1 calc R . . . .
C3 C 0.3094(3) 0.6947(3) 0.63860(12) 0.0468(6) Uani 1 1 d . . . . .
H3 H 0.383094 0.645466 0.616648 0.056 Uiso 1 1 calc R . . . .
C4 C 0.2826(4) 0.8198(3) 0.61125(13) 0.0590(8) Uani 1 1 d D U . . .
H4AA H 0.381683 0.864533 0.608212 0.071 Uiso 0.576(7) 1 calc R . P A 1
H4AB H 0.211276 0.865881 0.639939 0.071 Uiso 0.576(7) 1 calc R . P A 1
H4BC H 0.369734 0.870561 0.626727 0.071 Uiso 0.424(7) 1 calc R . P A 3
H4BD H 0.188246 0.851357 0.632923 0.071 Uiso 0.424(7) 1 calc R . P A 3
C5 C 0.2084(9) 0.8031(6) 0.5401(3) 0.0540(17) Uani 0.576(7) 1 d D U P A 1
H5A H 0.276451 0.751849 0.512571 0.065 Uiso 0.576(7) 1 calc R . P A 1
H5B H 0.106115 0.763107 0.543606 0.065 Uiso 0.576(7) 1 calc R . P A 1
C5A C 0.2636(12) 0.8468(10) 0.5360(4) 0.064(3) Uani 0.424(7) 1 d D . P A 3
H5AA H 0.260617 0.935223 0.527812 0.077 Uiso 0.424(7) 1 calc R . P A 3
H5AB H 0.350026 0.811035 0.510711 0.077 Uiso 0.424(7) 1 calc R . P A 3
C6 C 0.1904(7) 0.9295(5) 0.5090(2) 0.0622(18) Uani 0.576(7) 1 d D U P A 1
H6A H 0.143316 0.921492 0.465502 0.093 Uiso 0.576(7) 1 calc GR . P A 1
H6B H 0.292449 0.967598 0.504816 0.093 Uiso 0.576(7) 1 calc GR . P A 1
H6C H 0.124025 0.979858 0.536842 0.093 Uiso 0.576(7) 1 calc GR . P A 1
C6A C 0.1062(10) 0.7864(7) 0.5169(3) 0.059(2) Uani 0.424(7) 1 d D . P A 3
H6AA H 0.088086 0.796883 0.469844 0.089 Uiso 0.424(7) 1 calc GR . P A 3
H6AB H 0.022002 0.824698 0.541562 0.089 Uiso 0.424(7) 1 calc GR . P A 3
H6AC H 0.109923 0.699748 0.527357 0.089 Uiso 0.424(7) 1 calc GR . P A 3
C7 C 0.4818(2) 0.65481(18) 0.84613(10) 0.0245(4) Uani 1 1 d . . . . .
C8 C 0.4901(2) 0.58289(18) 0.79145(9) 0.0249(4) Uani 1 1 d . . . . .
C41 C 0.6209(2) 0.56676(18) 0.74349(9) 0.0249(4) Uani 1 1 d . . . . .
C42 C 0.6920(3) 0.6694(2) 0.71395(11) 0.0313(4) Uani 1 1 d . . . . .
H42 H 0.657147 0.748605 0.724536 0.038 Uiso 1 1 calc R . . . .
C43 C 0.8149(3) 0.6534(2) 0.66865(11) 0.0360(5) Uani 1 1 d . . . . .
H43 H 0.862200 0.721942 0.648956 0.043 Uiso 1 1 calc R . . . .
C44 C 0.8671(2) 0.5353(2) 0.65274(11) 0.0351(5) Uani 1 1 d . . . . .
H44 H 0.950128 0.524871 0.622784 0.042 Uiso 1 1 calc R . . . .
C45 C 0.7956(3) 0.4331(2) 0.68146(11) 0.0337(5) Uani 1 1 d . . . . .
H45 H 0.830831 0.353997 0.670760 0.040 Uiso 1 1 calc R . . . .
C46 C 0.6715(2) 0.44807(19) 0.72615(10) 0.0295(4) Uani 1 1 d . . . . .
H46 H 0.622132 0.379128 0.744538 0.035 Uiso 1 1 calc R . . . .
C51 C 0.5968(3) 0.72900(18) 0.88336(10) 0.0270(4) Uani 1 1 d . . . . .
C52 C 0.5443(3) 0.82338(19) 0.92613(10) 0.0328(5) Uani 1 1 d . . . . .
H52 H 0.436841 0.839552 0.930492 0.039 Uiso 1 1 calc R . . . .
C53 C 0.6539(3) 0.8926(2) 0.96192(11) 0.0391(6) Uani 1 1 d . . . . .
H53 H 0.618802 0.955249 0.990120 0.047 Uiso 1 1 calc R . . . .
C54 C 0.8136(3) 0.8699(2) 0.95640(11) 0.0410(6) Uani 1 1 d . . . . .
H54 H 0.885700 0.917558 0.980270 0.049 Uiso 1 1 calc R . . . .
C55 C 0.8662(3) 0.7750(2) 0.91470(11) 0.0386(5) Uani 1 1 d . . . . .
H55 H 0.973726 0.758417 0.911189 0.046 Uiso 1 1 calc R . . . .
C56 C 0.7580(3) 0.70520(18) 0.87836(10) 0.0316(4) Uani 1 1 d . . . . .
H56 H 0.793686 0.642164 0.850522 0.038 Uiso 1 1 calc R . . . .

loop_
_atom_site_aniso_label
_atom_site_aniso_U_11
_atom_site_aniso_U_22
_atom_site_aniso_U_33
_atom_site_aniso_U_23
_atom_site_aniso_U_13
_atom_site_aniso_U_12
S2 0.0310(3) 0.0345(3) 0.0364(3) -0.0091(2) 0.0094(2) -0.0058(2)
O1 0.0306(7) 0.0280(7) 0.0314(7) -0.0072(6) 0.0078(6) -0.0014(6)
O2 0.0757(14) 0.0309(8) 0.0437(9) -0.0003(7) 0.0196(9) -0.0076(9)
O3 0.0277(9) 0.0789(14) 0.0612(12) -0.0287(10) 0.0091(8) -0.0046(9)
N3 0.0244(8) 0.0333(9) 0.0294(8) -0.0071(7) 0.0035(7) -0.0030(7)
C1 0.0318(11) 0.0406(11) 0.0342(10) -0.0142(9) -0.0031(9) -0.0017(10)
C2 0.0323(11) 0.0434(12) 0.0374(11) -0.0107(9) -0.0076(10) 0.0015(11)
C3 0.0434(14) 0.0590(15) 0.0380(13) -0.0074(11) -0.0102(11) 0.0051(12)
C4 0.066(2) 0.0721(19) 0.0386(13) 0.0083(12) -0.0115(13) 0.0048(16)
C5 0.068(5) 0.063(5) 0.030(3) 0.004(3) -0.013(3) 0.002(3)
C5A 0.075(7) 0.073(7) 0.044(4) 0.013(4) 0.001(5) -0.018(5)
C6 0.079(4) 0.066(3) 0.042(3) 0.011(2) -0.001(3) 0.018(3)
C6A 0.071(5) 0.073(5) 0.034(3) 0.004(3) -0.011(4) 0.012(4)
C7 0.0256(9) 0.0224(9) 0.0256(9) -0.0002(8) 0.0033(8) 0.0011(7)
C8 0.0247(9) 0.0247(10) 0.0254(9) -0.0020(7) 0.0001(8) 0.0006(8)
C41 0.0228(9) 0.0291(9) 0.0228(9) -0.0036(7) -0.0004(7) 0.0010(8)
C42 0.0326(11) 0.0270(10) 0.0341(10) -0.0003(8) 0.0024(9) 0.0034(8)
C43 0.0357(12) 0.0354(11) 0.0369(11) 0.0037(9) 0.0073(10) -0.0004(10)
C44 0.0296(10) 0.0434(12) 0.0322(10) -0.0035(9) 0.0075(9) 0.0024(10)
C45 0.0327(11) 0.0320(10) 0.0365(11) -0.0092(9) 0.0041(9) 0.0028(9)
C46 0.0284(10) 0.0274(10) 0.0326(10) -0.0045(8) 0.0022(8) -0.0011(8)
C51 0.0348(11) 0.0254(10) 0.0208(9) 0.0017(7) 0.0003(8) -0.0031(9)
C52 0.0429(13) 0.0312(11) 0.0244(10) -0.0010(8) 0.0020(9) -0.0032(9)
C53 0.0598(16) 0.0338(11) 0.0237(10) -0.0043(8) 0.0005(11) -0.0111(12)
C54 0.0535(15) 0.0455(13) 0.0238(10) 0.0037(9) -0.0045(10) -0.0199(12)
C55 0.0388(13) 0.0475(13) 0.0295(11) 0.0068(10) -0.0030(10) -0.0103(11)
C56 0.0357(11) 0.0323(10) 0.0267(9) 0.0015(7) -0.0020(10) -0.0021(10)

loop_
_atom_type_symbol
_atom_type_description
_atom_type_scat_dispersion_real
_atom_type_scat_dispersion_imag
_atom_type_scat_source
C C 0.0033 0.0016 'International Tables Vol C Tables 4.2.6.8 and 6.1.1.4'
H H 0.0000 0.0000 'International Tables Vol C Tables 4.2.6.8 and 6.1.1.4'
N N 0.0061 0.0033 'International Tables Vol C Tables 4.2.6.8 and 6.1.1.4'
O O 0.0106 0.0060 'International Tables Vol C Tables 4.2.6.8 and 6.1.1.4'
S S 0.1246 0.1234 'International Tables Vol C Tables 4.2.6.8 and 6.1.1.4'

loop_
_geom_angle_atom_site_label_1
_geom_angle_atom_site_label_2
_geom_angle_atom_site_label_3
_geom_angle
_geom_angle_site_symmetry_1
_geom_angle_site_symmetry_3
_geom_angle_publ_flag
O1 S2 N3 96.42(8) . . ?
O2 S2 O1 107.67(10) . . ?
O2 S2 N3 110.36(10) . . ?
O3 S2 O1 108.91(10) . . ?
O3 S2 O2 119.18(13) . . ?
O3 S2 N3 111.78(10) . . ?
C7 O1 S2 107.57(11) . . ?
C1 N3 S2 118.72(14) . . ?
C8 N3 S2 106.34(13) . . ?
C8 N3 C1 118.85(17) . . ?
C2 C1 N3 113.66(16) . . ?
C3 C2 C1 123.2(2) . . ?
C2 C3 C4 126.2(3) . . ?
C3 C4 C5 107.0(3) . . ?
C3 C4 C5A 123.5(5) . . ?
C6 C5 C4 108.1(5) . . ?
C6A C5A C4 104.7(6) . . ?
O1 C7 C51 113.95(16) . . ?
C8 C7 O1 111.82(17) . . ?
C8 C7 C51 134.08(19) . . ?
N3 C8 C41 118.09(16) . . ?
C7 C8 N3 112.32(17) . . ?
C7 C8 C41 129.57(18) . . ?
C42 C41 C8 120.35(18) . . ?
C42 C41 C46 119.61(18) . . ?
C46 C41 C8 120.01(18) . . ?
C43 C42 C41 120.00(19) . . ?
C44 C43 C42 120.2(2) . . ?
C45 C44 C43 120.00(19) . . ?
C44 C45 C46 120.26(19) . . ?
C45 C46 C41 119.94(19) . . ?
C52 C51 C7 119.85(19) . . ?
C56 C51 C7 120.91(18) . . ?
C56 C51 C52 119.2(2) . . ?
C53 C52 C51 119.6(2) . . ?
C54 C53 C52 121.2(2) . . ?
C53 C54 C55 119.4(2) . . ?
C56 C55 C54 120.1(2) . . ?
C55 C56 C51 120.5(2) . . ?

loop_
_geom_bond_atom_site_label_1
_geom_bond_atom_site_label_2
_geom_bond_distance
_geom_bond_site_symmetry_2
_geom_bond_publ_flag
S2 O1 1.5961(15) . ?
S2 O2 1.4183(17) . ?
S2 O3 1.4175(19) . ?
S2 N3 1.6507(17) . ?
O1 C7 1.428(2) . ?
N3 C1 1.491(3) . ?
N3 C8 1.431(3) . ?
C1 C2 1.490(3) . ?
C2 C3 1.332(4) . ?
C3 C4 1.475(4) . ?
C4 C5 1.565(6) . ?
C4 C5A 1.540(8) . ?
C5 C6 1.509(7) . ?
C5A C6A 1.531(9) . ?
C7 C8 1.343(3) . ?
C7 C51 1.464(3) . ?
C8 C41 1.474(3) . ?
C41 C42 1.393(3) . ?
C41 C46 1.396(3) . ?
C42 C43 1.389(3) . ?
C43 C44 1.387(3) . ?
C44 C45 1.385(3) . ?
C45 C46 1.388(3) . ?
C51 C52 1.403(3) . ?
C51 C56 1.392(3) . ?
C52 C53 1.389(3) . ?
C53 C54 1.377(4) . ?
C54 C55 1.394(3) . ?
C55 C56 1.391(3) . ?

loop_
_geom_torsion_atom_site_label_1
_geom_torsion_atom_site_label_2
_geom_torsion_atom_site_label_3
_geom_torsion_atom_site_label_4
_geom_torsion
_geom_torsion_site_symmetry_1
_geom_torsion_site_symmetry_2
_geom_torsion_site_symmetry_3
_geom_torsion_site_symmetry_4
_geom_torsion_publ_flag
S2 O1 C7 C8 19.72(19) . . . . ?
S2 O1 C7 C51 -156.45(14) . . . . ?
S2 N3 C1 C2 81.4(2) . . . . ?
S2 N3 C8 C7 -10.0(2) . . . . ?
S2 N3 C8 C41 168.59(14) . . . . ?
O1 S2 N3 C1 -118.01(16) . . . . ?
O1 S2 N3 C8 19.22(14) . . . . ?
O1 C7 C8 N3 -5.8(2) . . . . ?
O1 C7 C8 C41 175.73(18) . . . . ?
O1 C7 C51 C52 -24.5(2) . . . . ?
O1 C7 C51 C56 153.77(18) . . . . ?
O2 S2 O1 C7 91.22(14) . . . . ?
O2 S2 N3 C1 130.43(16) . . . . ?
O2 S2 N3 C8 -92.34(15) . . . . ?
O3 S2 O1 C7 -138.23(13) . . . . ?
O3 S2 N3 C1 -4.67(19) . . . . ?
O3 S2 N3 C8 132.56(15) . . . . ?
N3 S2 O1 C7 -22.56(13) . . . . ?
N3 C1 C2 C3 112.5(2) . . . . ?
N3 C8 C41 C42 130.3(2) . . . . ?
N3 C8 C41 C46 -48.1(3) . . . . ?
C1 N3 C8 C7 127.13(19) . . . . ?
C1 N3 C8 C41 -54.2(2) . . . . ?
C1 C2 C3 C4 178.4(2) . . . . ?
C2 C3 C4 C5 -114.9(4) . . . . ?
C2 C3 C4 C5A -135.6(5) . . . . ?
C3 C4 C5 C6 -176.1(4) . . . . ?
C3 C4 C5A C6A 67.8(9) . . . . ?
C7 C8 C41 C42 -51.4(3) . . . . ?
C7 C8 C41 C46 130.3(2) . . . . ?
C7 C51 C52 C53 179.3(2) . . . . ?
C7 C51 C56 C55 -179.05(18) . . . . ?
C8 N3 C1 C2 -50.5(2) . . . . ?
C8 C7 C51 C52 160.4(2) . . . . ?
C8 C7 C51 C56 -21.3(3) . . . . ?
C8 C41 C42 C43 -179.81(19) . . . . ?
C8 C41 C46 C45 -179.43(18) . . . . ?
C41 C42 C43 C44 0.0(3) . . . . ?
C42 C41 C46 C45 2.2(3) . . . . ?
C42 C43 C44 C45 0.7(3) . . . . ?
C43 C44 C45 C46 0.1(3) . . . . ?
C44 C45 C46 C41 -1.5(3) . . . . ?
C46 C41 C42 C43 -1.5(3) . . . . ?
C51 C7 C8 N3 169.3(2) . . . . ?
C51 C7 C8 C41 -9.1(4) . . . . ?
C51 C52 C53 C54 -0.2(3) . . . . ?
C52 C51 C56 C55 -0.7(3) . . . . ?
C52 C53 C54 C55 -0.7(4) . . . . ?
C53 C54 C55 C56 0.9(3) . . . . ?
C54 C55 C56 C51 -0.2(3) . . . . ?
C56 C51 C52 C53 0.9(3) . . . . ?

loop_
_twin_individual_id
_twin_individual_mass_fraction_refined
1 0.80(8)
2 0.20(8)
